data_4500127
loop_
_publ_author_name
'Bertolasi, Valerio'
'Gilli, Paola'
'Gilli, Gastone'

_publ_section_title
;
 Hydrogen Bonding and Electron Donor&#x2212;Acceptor (EDA) Interactions
 Controlling the Crystal Packing of Picric Acid and Its Adducts with
 Nitrogen Bases. Their Rationalization in Terms of the pKaEqualization and
 Electron-Pair Saturation Concepts
;
_journal_issue 7
_journal_name_full 'Crystal Growth &amp; Design'
_journal_page_first 2724
_journal_paper_doi 10.1021/cg101007a
_journal_volume 11
_journal_year 2011
_chemical_formula_moiety 'C6 H2 N3 O7, C4 H7 N2 O'
_chemical_formula_sum 'C10 H9 N5 O8'
_chemical_formula_weight 327.22
_chemical_name_systematic
;
3-hydroxy-5-methyl-1H-pyrazol-2-ium picrate
;
_space_group_IT_number 14
_symmetry_cell_setting monoclinic
_symmetry_space_group_name_Hall '-P 2ybc'
_symmetry_space_group_name_H-M 'P 1 21/c 1'
_atom_sites_solution_hydrogens difmap
_atom_sites_solution_primary direct
_atom_sites_solution_secondary difmap
_audit_creation_method SHELXL-97
_cell_angle_alpha 90.00
_cell_angle_beta 96.6479(8)
_cell_angle_gamma 90.00
_cell_formula_units_Z 8
_cell_length_a 8.1074(2)
_cell_length_b 13.3060(3)
_cell_length_c 24.6747(7)
_cell_measurement_reflns_used 15867
_cell_measurement_temperature 295
_cell_measurement_theta_max 26.00
_cell_measurement_theta_min 1.74
_cell_volume 2643.94(12)
_computing_cell_refinement 'Denzo-SMN (Otwinowski & Minor, 1997)'
_computing_data_collection 'COLLECT (Nonius, 1998)'
_computing_data_reduction 'Denzo-SMN (Otwinowski & Minor, 1997)'
_computing_molecular_graphics 'ORTEPIII (Burnett & Johnson, 1996)'
_computing_publication_material 'SHELXL-97 (Sheldrick, 1997), PARST (Nardelli, 1995)'
_computing_structure_refinement 'SHELXL-97 (Sheldrick, 1997)'
_computing_structure_solution 'SIR97 (Altomare et al., 1999)'
_diffrn_ambient_temperature 295
_diffrn_measured_fraction_theta_full 0.992
_diffrn_measured_fraction_theta_max 0.992
_diffrn_measurement_device_type 'Nonius Kappa CCD'
_diffrn_measurement_method '\f scans and \w scans'
_diffrn_radiation_monochromator graphite
_diffrn_radiation_source 'fine-focus sealed tube'
_diffrn_radiation_type MoK\a
_diffrn_radiation_wavelength 0.71073
_diffrn_reflns_av_R_equivalents 0.0470
_diffrn_reflns_av_sigmaI/netI 0.0647
_diffrn_reflns_limit_h_max 9
_diffrn_reflns_limit_h_min -9
_diffrn_reflns_limit_k_max 16
_diffrn_reflns_limit_k_min -15
_diffrn_reflns_limit_l_max 30
_diffrn_reflns_limit_l_min -30
_diffrn_reflns_number 15867
_diffrn_reflns_theta_full 26.00
_diffrn_reflns_theta_max 26.00
_diffrn_reflns_theta_min 1.74
_exptl_absorpt_coefficient_mu 0.145
_exptl_absorpt_correction_type none
_exptl_crystal_colour yellow
_exptl_crystal_density_diffrn 1.644
_exptl_crystal_density_method 'not measured'
_exptl_crystal_description Prismatic
_exptl_crystal_F_000 1344
_exptl_crystal_size_max 0.32
_exptl_crystal_size_mid 0.25
_exptl_crystal_size_min 0.13
_refine_diff_density_max 0.867
_refine_diff_density_min -0.465
_refine_diff_density_rms 0.070
_refine_ls_extinction_method none
_refine_ls_goodness_of_fit_ref 1.057
_refine_ls_hydrogen_treatment mixed
_refine_ls_matrix_type full
_refine_ls_number_parameters 481
_refine_ls_number_reflns 5142
_refine_ls_number_restraints 6
_refine_ls_restrained_S_all 1.071
_refine_ls_R_factor_all 0.1158
_refine_ls_R_factor_gt 0.0746
_refine_ls_shift/su_max 0.000
_refine_ls_shift/su_mean 0.000
_refine_ls_structure_factor_coef Fsqd
_refine_ls_weighting_details 'calc w=1/[\s^2^(Fo^2^)+(0.1286P)^2^+1.1197P] where P=(Fo^2^+2Fc^2^)/3'
_refine_ls_weighting_scheme calc
_refine_ls_wR_factor_gt 0.1978
_refine_ls_wR_factor_ref 0.2263
_reflns_number_gt 3289
_reflns_number_total 5142
_reflns_threshold_expression I>2sigma(I)
_cod_data_source_file cg101007a_si_002.cif
_cod_data_source_block (10)
_cod_original_sg_symbol_H-M 'P 21/c'
_cod_database_code 4500127

loop_
_symmetry_equiv_pos_as_xyz
'x, y, z'
'-x, y+1/2, -z+1/2'
'-x, -y, -z'
'x, -y-1/2, z-1/2'

loop_
_atom_site_label
_atom_site_type_symbol
_atom_site_fract_x
_atom_site_fract_y
_atom_site_fract_z
_atom_site_U_iso_or_equiv
_atom_site_adp_type
_atom_site_occupancy
_atom_site_symmetry_multiplicity
_atom_site_calc_flag
_atom_site_refinement_flags
C1A C 0.5286(4) 0.2563(2) -0.07635(12) 0.0329(7) Uani 1 1 d .
C2A C 0.4604(4) 0.1819(2) -0.04212(13) 0.0344(7) Uani 1 1 d .
C3A C 0.4528(4) 0.1931(3) 0.01266(14) 0.0379(8) Uani 1 1 d .
C4A C 0.5192(4) 0.2790(2) 0.03866(13) 0.0366(8) Uani 1 1 d .
C5A C 0.5912(4) 0.3530(3) 0.00999(13) 0.0356(8) Uani 1 1 d .
C6A C 0.5953(4) 0.3419(2) -0.04498(13) 0.0343(7) Uani 1 1 d .
N1A N 0.3919(4) 0.0892(2) -0.06549(12) 0.0483(8) Uani 1 1 d D
N2A N 0.5082(4) 0.2924(2) 0.09592(11) 0.0432(7) Uani 1 1 d .
N3A N 0.6696(4) 0.4244(2) -0.07179(11) 0.0405(7) Uani 1 1 d .
O1A O 0.5288(3) 0.24688(18) -0.12688(9) 0.0440(6) Uani 1 1 d .
O2A O 0.4527(9) 0.0584(5) -0.1070(3) 0.077(2) Uiso 0.506(8) 1 d PD
O3A O 0.2862(9) 0.0459(5) -0.0447(3) 0.077(2) Uiso 0.506(8) 1 d PD
O2A' O 0.3260(7) 0.0855(4) -0.1113(2) 0.0550(17) Uiso 0.494(8) 1 d PD
O3A' O 0.3794(8) 0.0147(4) -0.0349(2) 0.0550(17) Uiso 0.494(8) 1 d PD
O4A O 0.4164(4) 0.2372(2) 0.11847(11) 0.0620(8) Uani 1 1 d .
O5A O 0.5905(4) 0.3597(2) 0.12039(10) 0.0611(8) Uani 1 1 d .
O6A O 0.7372(4) 0.4070(2) -0.11302(11) 0.0674(9) Uani 1 1 d .
O7A O 0.6751(4) 0.5072(2) -0.05089(13) 0.0668(9) Uani 1 1 d .
H3A H 0.402(5) 0.143(3) 0.0331(19) 0.069(13) Uiso 1 1 d .
H5A H 0.632(4) 0.407(3) 0.0240(14) 0.035(9) Uiso 1 1 d .
C7A C 0.1169(4) 0.1061(2) -0.26805(13) 0.0377(8) Uani 1 1 d .
C8A C 0.2500(4) 0.0987(2) -0.29816(14) 0.0356(8) Uani 1 1 d .
C9A C 0.3884(4) 0.1274(2) -0.26403(13) 0.0327(7) Uani 1 1 d .
C10A C -0.0615(5) 0.0862(4) -0.2830(2) 0.0571(11) Uani 1 1 d .
N4A N 0.3423(4) 0.1517(2) -0.21562(11) 0.0374(7) Uani 1 1 d .
N5A N 0.1754(4) 0.1369(2) -0.21823(12) 0.0410(7) Uani 1 1 d .
O8A O 0.5481(3) 0.1339(2) -0.27071(11) 0.0438(6) Uani 1 1 d .
H4NA H 0.404(5) 0.168(3) -0.1861(19) 0.065(13) Uiso 1 1 d .
H5NA H 0.119(5) 0.156(3) -0.1878(17) 0.055(11) Uiso 1 1 d .
H8OA H 0.550(5) 0.129(3) -0.3037(18) 0.052(12) Uiso 1 1 d .
H8A H 0.244(4) 0.079(2) -0.3321(15) 0.031(8) Uiso 1 1 d .
H101 H -0.075(9) 0.042(6) -0.304(3) 0.13(3) Uiso 1 1 d .
H102 H -0.099(8) 0.132(5) -0.309(3) 0.12(2) Uiso 1 1 d .
H103 H -0.124(7) 0.087(5) -0.258(3) 0.10(2) Uiso 1 1 d .
C1B C 0.9993(4) 0.2296(3) -0.09529(13) 0.0415(9) Uani 1 1 d .
C2B C 0.9327(4) 0.1470(3) -0.06827(14) 0.0447(9) Uani 1 1 d .
C3B C 0.9215(5) 0.1442(3) -0.01300(14) 0.0429(9) Uani 1 1 d .
C4B C 0.9810(4) 0.2242(3) 0.01899(13) 0.0411(8) Uani 1 1 d .
C5B C 1.0475(4) 0.3082(3) -0.00343(15) 0.0447(9) Uani 1 1 d .
C6B C 1.0576(4) 0.3093(3) -0.05826(14) 0.0440(9) Uani 1 1 d .
N1B N 0.8703(5) 0.0594(3) -0.09927(15) 0.0717(11) Uani 1 1 d .
N2B N 0.9719(4) 0.2219(3) 0.07676(12) 0.0510(8) Uani 1 1 d .
N3B N 1.1313(5) 0.4001(3) -0.07972(16) 0.0630(10) Uani 1 1 d .
O1B O 1.0052(3) 0.2363(2) -0.14599(10) 0.0586(8) Uani 1 1 d .
O2B O 0.9157(6) 0.0441(3) -0.14377(15) 0.1146(16) Uani 1 1 d .
O3B O 0.7844(8) 0.0008(4) -0.07906(18) 0.146(2) Uani 1 1 d .
O4B O 0.9056(5) 0.1489(3) 0.09605(12) 0.0827(11) Uani 1 1 d .
O5B O 1.0311(5) 0.2900(3) 0.10491(13) 0.0879(11) Uani 1 1 d .
O6B O 1.2267(6) 0.3906(3) -0.1129(2) 0.1266(18) Uani 1 1 d .
O7B O 1.0997(6) 0.4804(3) -0.06132(17) 0.1047(13) Uani 1 1 d .
H3B H 0.871(5) 0.097(3) 0.0003(16) 0.048(11) Uiso 1 1 d .
H5B H 1.075(5) 0.365(3) 0.0201(18) 0.063(12) Uiso 1 1 d .
C7B C 0.5544(4) 0.3762(2) -0.26377(14) 0.0402(8) Uani 1 1 d .
C8B C 0.6690(5) 0.3889(3) -0.30045(15) 0.0412(8) Uani 1 1 d .
C9B C 0.8186(4) 0.3592(2) -0.27399(13) 0.0387(8) Uani 1 1 d .
C10B C 0.3729(5) 0.3936(4) -0.2699(2) 0.0579(11) Uani 1 1 d .
N4B N 0.7979(4) 0.3307(2) -0.22343(11) 0.0393(7) Uani 1 1 d .
N5B N 0.6355(4) 0.3415(2) -0.21730(12) 0.0398(7) Uani 1 1 d .
O8B O 0.9718(3) 0.3550(2) -0.28868(11) 0.0570(7) Uani 1 1 d .
H8OB H 0.9679 0.3641 -0.3217 0.051(11) Uiso 1 1 calc R
H4NB H 0.871(4) 0.304(2) -0.1978(14) 0.028(8) Uiso 1 1 d .
H5NB H 0.596(5) 0.326(3) -0.1850(18) 0.059(12) Uiso 1 1 d .
H8B H 0.642(5) 0.408(3) -0.3332(17) 0.049(11) Uiso 1 1 d .
H104 H 0.337(8) 0.403(5) -0.239(3) 0.11(2) Uiso 1 1 d .
H105 H 0.327(7) 0.447(5) -0.289(2) 0.100(19) Uiso 1 1 d .
H106 H 0.299(6) 0.343(4) -0.292(2) 0.082(15) Uiso 1 1 d .

loop_
_atom_site_aniso_label
_atom_site_aniso_U_11
_atom_site_aniso_U_22
_atom_site_aniso_U_33
_atom_site_aniso_U_23
_atom_site_aniso_U_13
_atom_site_aniso_U_12
C1A 0.0355(16) 0.0379(17) 0.0253(17) 0.0004(13) 0.0044(13) 0.0035(14)
C2A 0.0390(17) 0.0305(16) 0.0332(18) -0.0001(13) 0.0020(13) -0.0020(14)
C3A 0.0381(18) 0.0422(19) 0.0344(19) 0.0067(15) 0.0085(14) -0.0008(15)
C4A 0.0416(18) 0.0441(19) 0.0248(17) 0.0002(14) 0.0068(13) 0.0026(15)
C5A 0.0376(18) 0.0397(19) 0.0298(18) -0.0051(15) 0.0054(13) 0.0003(16)
C6A 0.0378(17) 0.0371(17) 0.0291(17) 0.0042(13) 0.0083(13) 0.0023(14)
N1A 0.066(2) 0.0457(17) 0.0320(17) 0.0042(13) 0.0015(15) -0.0053(15)
N2A 0.0487(17) 0.0540(18) 0.0280(16) 0.0024(14) 0.0090(13) 0.0027(15)
N3A 0.0546(18) 0.0404(17) 0.0273(15) -0.0016(12) 0.0079(12) -0.0032(14)
O1A 0.0571(15) 0.0525(14) 0.0236(13) -0.0044(10) 0.0097(10) -0.0133(12)
O4A 0.0791(19) 0.0731(19) 0.0381(15) 0.0026(13) 0.0249(14) -0.0135(16)
O5A 0.0722(18) 0.081(2) 0.0311(14) -0.0107(13) 0.0087(12) -0.0208(16)
O6A 0.096(2) 0.0701(19) 0.0387(16) -0.0029(13) 0.0206(15) -0.0257(17)
O7A 0.098(2) 0.0411(15) 0.065(2) -0.0060(14) 0.0286(16) -0.0131(15)
C7A 0.0436(19) 0.0364(17) 0.0332(19) 0.0032(14) 0.0047(14) -0.0014(15)
C8A 0.047(2) 0.0352(18) 0.0247(18) -0.0027(14) 0.0063(14) 0.0033(15)
C9A 0.0381(17) 0.0336(16) 0.0273(17) 0.0042(13) 0.0074(13) 0.0021(14)
C10A 0.042(2) 0.072(3) 0.056(3) 0.005(3) 0.002(2) -0.008(2)
N4A 0.0403(16) 0.0483(17) 0.0240(15) -0.0059(12) 0.0059(12) -0.0043(13)
N5A 0.0425(16) 0.0510(17) 0.0310(16) -0.0013(13) 0.0111(12) 0.0001(14)
O8A 0.0397(14) 0.0640(17) 0.0287(14) 0.0013(12) 0.0080(10) 0.0031(11)
C1B 0.0430(19) 0.058(2) 0.0244(18) 0.0074(15) 0.0081(14) 0.0199(17)
C2B 0.0467(19) 0.056(2) 0.0311(19) -0.0076(16) 0.0028(15) 0.0023(17)
C3B 0.050(2) 0.048(2) 0.0313(19) 0.0019(16) 0.0084(15) -0.0045(18)
C4B 0.0453(19) 0.052(2) 0.0261(18) -0.0005(15) 0.0058(14) 0.0020(16)
C5B 0.047(2) 0.048(2) 0.039(2) -0.0001(17) 0.0036(16) 0.0015(17)
C6B 0.046(2) 0.050(2) 0.038(2) 0.0093(16) 0.0084(15) 0.0040(17)
N1B 0.098(3) 0.079(3) 0.039(2) -0.0161(19) 0.0112(19) -0.023(2)
N2B 0.062(2) 0.065(2) 0.0274(16) -0.0029(16) 0.0078(14) -0.0034(17)
N3B 0.073(2) 0.060(2) 0.060(2) 0.0212(19) 0.0244(19) 0.0105(19)
O1B 0.0721(18) 0.0774(19) 0.0289(14) 0.0089(12) 0.0166(12) 0.0326(15)
O2B 0.178(4) 0.119(3) 0.052(2) -0.042(2) 0.035(2) -0.050(3)
O3B 0.225(6) 0.140(4) 0.084(3) -0.049(3) 0.061(3) -0.123(4)
O4B 0.120(3) 0.097(2) 0.0345(16) 0.0006(16) 0.0219(17) -0.040(2)
O5B 0.136(3) 0.088(2) 0.0388(17) -0.0184(17) 0.0073(18) -0.025(2)
O6B 0.122(3) 0.105(3) 0.168(5) 0.050(3) 0.083(3) 0.012(3)
O7B 0.145(4) 0.075(3) 0.096(3) -0.001(2) 0.019(3) -0.033(3)
C7B 0.050(2) 0.0327(17) 0.037(2) -0.0021(14) 0.0031(15) 0.0024(15)
C8B 0.060(2) 0.0390(19) 0.0236(18) 0.0046(14) 0.0016(16) 0.0008(16)
C9B 0.049(2) 0.0421(19) 0.0263(17) -0.0024(14) 0.0089(14) -0.0043(16)
C10B 0.053(2) 0.058(3) 0.062(3) -0.005(2) 0.004(2) 0.015(2)
N4B 0.0425(16) 0.0512(18) 0.0243(15) 0.0044(13) 0.0046(12) 0.0038(14)
N5B 0.0485(17) 0.0436(16) 0.0282(16) 0.0003(12) 0.0082(12) 0.0005(14)
O8B 0.0500(15) 0.091(2) 0.0317(15) 0.0041(13) 0.0131(11) -0.0008(14)

loop_
_atom_type_symbol
_atom_type_description
_atom_type_scat_dispersion_real
_atom_type_scat_dispersion_imag
_atom_type_scat_source
C C 0.0033 0.0016 'International Tables Vol C Tables 4.2.6.8 and 6.1.1.4'
H H 0.0000 0.0000 'International Tables Vol C Tables 4.2.6.8 and 6.1.1.4'
N N 0.0061 0.0033 'International Tables Vol C Tables 4.2.6.8 and 6.1.1.4'
O O 0.0106 0.0060 'International Tables Vol C Tables 4.2.6.8 and 6.1.1.4'

loop_
_geom_angle_atom_site_label_1
_geom_angle_atom_site_label_2
_geom_angle_atom_site_label_3
_geom_angle
O1A C1A C6A 124.6(3)
O1A C1A C2A 123.7(3)
C6A C1A C2A 111.7(3)
C3A C2A N1A 115.4(3)
C3A C2A C1A 124.3(3)
N1A C2A C1A 120.3(3)
C2A C3A C4A 119.2(3)
C2A C3A H3A 121(3)
C4A C3A H3A 120(3)
C5A C4A C3A 121.0(3)
C5A C4A N2A 119.6(3)
C3A C4A N2A 119.4(3)
C6A C5A C4A 119.4(3)
C6A C5A H5A 116(2)
C4A C5A H5A 124(2)
C5A C6A C1A 124.4(3)
C5A C6A N3A 115.5(3)
C1A C6A N3A 120.1(3)
O2A' N1A O3A 97.0(5)
O2A' N1A O2A 52.4(4)
O3A N1A O2A 124.1(5)
O2A' N1A O3A' 118.5(4)
O3A N1A O3A' 41.5(3)
O2A N1A O3A' 107.4(5)
O2A' N1A C2A 121.5(4)
O3A N1A C2A 120.0(4)
O2A N1A C2A 115.8(4)
O3A' N1A C2A 119.2(4)
O4A N2A O5A 122.5(3)
O4A N2A C4A 118.8(3)
O5A N2A C4A 118.7(3)
O7A N3A O6A 121.5(3)
O7A N3A C6A 119.4(3)
O6A N3A C6A 118.9(3)
O2A' O2A N1A 60.9(4)
O3A' O3A N1A 73.0(5)
O3A' O3A O2A' 98.8(6)
N1A O3A O2A' 41.4(3)
O2A O2A' N1A 66.7(4)
O2A O2A' O3A 94.7(5)
N1A O2A' O3A 41.6(3)
O3A O3A' N1A 65.5(5)
N5A C7A C8A 107.5(3)
N5A C7A C10A 121.4(4)
C8A C7A C10A 131.0(4)
C9A C8A C7A 106.4(3)
C9A C8A H8A 129(2)
C7A C8A H8A 125(2)
O8A C9A N4A 118.3(3)
O8A C9A C8A 132.8(3)
N4A C9A C8A 108.8(3)
C7A C10A H101 111(5)
C7A C10A H102 107(4)
H101 C10A H102 92(6)
C7A C10A H103 118(4)
H101 C10A H103 117(6)
H102 C10A H103 109(6)
C9A N4A N5A 107.6(3)
C9A N4A H4NA 129(3)
N5A N4A H4NA 123(3)
C7A N5A N4A 109.6(3)
C7A N5A H5NA 131(2)
N4A N5A H5NA 119(2)
C9A O8A H8OA 104(3)
O1B C1B C2B 125.4(4)
O1B C1B C6B 121.9(3)
C2B C1B C6B 112.6(3)
C3B C2B C1B 123.8(3)
C3B C2B N1B 116.1(3)
C1B C2B N1B 120.0(3)
C2B C3B C4B 119.1(4)
C2B C3B H3B 120(3)
C4B C3B H3B 121(3)
C3B C4B C5B 121.4(3)
C3B C4B N2B 119.8(3)
C5B C4B N2B 118.8(3)
C6B C5B C4B 118.4(4)
C6B C5B H5B 123(3)
C4B C5B H5B 118(3)
C5B C6B C1B 124.5(3)
C5B C6B N3B 116.0(4)
C1B C6B N3B 119.5(3)
O3B N1B O2B 121.4(4)
O3B N1B C2B 119.3(4)
O2B N1B C2B 119.2(4)
O5B N2B O4B 122.1(3)
O5B N2B C4B 119.5(3)
O4B N2B C4B 118.4(3)
O6B N3B O7B 122.4(4)
O6B N3B C6B 118.7(4)
O7B N3B C6B 118.8(4)
N5B C7B C8B 107.7(3)
N5B C7B C10B 121.7(3)
C8B C7B C10B 130.6(4)
C9B C8B C7B 106.2(3)
C9B C8B H8B 131(3)
C7B C8B H8B 123(3)
N4B C9B O8B 117.7(3)
N4B C9B C8B 109.1(3)
O8B C9B C8B 133.2(3)
C7B C10B H104 112(4)
C7B C10B H105 121(4)
H104 C10B H105 101(5)
C7B C10B H106 118(3)
H104 C10B H106 110(5)
H105 C10B H106 93(4)
C9B N4B N5B 107.8(3)
C9B N4B H4NB 129(2)
N5B N4B H4NB 123(2)
C7B N5B N4B 109.2(3)
C7B N5B H5NB 130(3)
N4B N5B H5NB 121(3)
C9B O8B H8OB 109.5

loop_
_geom_bond_atom_site_label_1
_geom_bond_atom_site_label_2
_geom_bond_distance
C1A O1A 1.253(4)
C1A C6A 1.447(5)
C1A C2A 1.452(4)
C2A C3A 1.368(5)
C2A N1A 1.445(4)
C3A C4A 1.388(5)
C3A H3A 0.96(5)
C4A C5A 1.381(5)
C4A N2A 1.437(4)
C5A C6A 1.368(4)
C5A H5A 0.84(4)
C6A N3A 1.448(4)
N1A O2A' 1.194(5)
N1A O3A 1.197(6)
N1A O2A 1.256(6)
N1A O3A' 1.258(5)
N2A O4A 1.224(4)
N2A O5A 1.232(4)
N3A O7A 1.215(4)
N3A O6A 1.232(4)
O2A O2A' 1.082(7)
O3A O3A' 0.872(7)
O3A O2A' 1.791(9)
C7A N5A 1.330(4)
C7A C8A 1.382(5)
C7A C10A 1.475(6)
C8A C9A 1.377(5)
C8A H8A 0.88(4)
C9A O8A 1.327(4)
C9A N4A 1.332(4)
C10A H101 0.79(8)
C10A H102 0.90(7)
C10A H103 0.85(6)
N4A N5A 1.361(4)
N4A H4NA 0.86(5)
N5A H5NA 0.96(4)
O8A H8OA 0.82(4)
C1B O1B 1.260(4)
C1B C2B 1.424(5)
C1B C6B 1.443(5)
C2B C3B 1.378(5)
C2B N1B 1.453(5)
C3B C4B 1.380(5)
C3B H3B 0.84(4)
C4B C5B 1.383(5)
C4B N2B 1.436(4)
C5B C6B 1.365(5)
C5B H5B 0.96(4)
C6B N3B 1.473(5)
N1B O3B 1.192(5)
N1B O2B 1.215(5)
N2B O5B 1.207(4)
N2B O4B 1.232(4)
N3B O6B 1.196(5)
N3B O7B 1.201(5)
C7B N5B 1.336(4)
C7B C8B 1.380(5)
C7B C10B 1.480(6)
C8B C9B 1.368(5)
C8B H8B 0.85(4)
C9B N4B 1.333(4)
C9B O8B 1.334(4)
C10B H104 0.85(6)
C10B H105 0.90(6)
C10B H106 1.02(5)
N4B N5B 1.350(4)
N4B H4NB 0.89(3)
N5B H5NB 0.92(4)
O8B H8OB 0.8200
